data_7160120
loop_
_publ_author_name
'Gao, Guiya'
'Xie, Keyi'
'Shi, Minghui'
'Gao, Tao'
'Wang, Zedong'
'Zhang, Congcong'
'Wang, Zhentao'

_publ_section_title
;
 Direct trifluoromethylselenolations of electron-rich (hetero)aromatic
 rings with <i>N</i>-trifluoromethylselenolating saccharin.
;
_journal_issue 37
_journal_name_full 'Organic &amp; biomolecular chemistry'
_journal_page_first 7707
_journal_page_last 7714
_journal_paper_doi 10.1039/d4ob01134a
_journal_volume 22
_journal_year 2024
_chemical_formula_sum 'C16 H12 Cl2 F3 N O2 Se'
_chemical_formula_weight 457.13
_space_group_crystal_system monoclinic
_space_group_IT_number 15
_space_group_name_Hall '-C 2yc'
_space_group_name_H-M_alt 'C 1 2/c 1'
_atom_sites_solution_hydrogens mixed
_audit_creation_method SHELXL-2014/7
_audit_update_record
;
2024-06-17 deposited with the CCDC.	2024-08-28 downloaded from the CCDC.
;
_cell_angle_alpha 90
_cell_angle_beta 125.672(12)
_cell_angle_gamma 90
_cell_formula_units_Z 8
_cell_length_a 24.132(11)
_cell_length_b 11.467(4)
_cell_length_c 16.411(7)
_cell_measurement_reflns_used 3373
_cell_measurement_temperature 296(2)
_cell_measurement_theta_max 26.75
_cell_measurement_theta_min 2.17
_cell_volume 3689(3)
_computing_cell_refinement 'Bruker SMART'
_computing_data_collection 'Bruker SMART'
_computing_data_reduction 'Bruker SAINT'
_computing_molecular_graphics 'Bruker SHELXTL'
_computing_publication_material 'Bruker SHELXTL'
_computing_structure_refinement 'SHELXL-2014/7 (Sheldrick, 2014)'
_computing_structure_solution 'Bruker SHELXTL'
_diffrn_ambient_temperature 296(2)
_diffrn_measured_fraction_theta_full 0.995
_diffrn_measured_fraction_theta_max 0.995
_diffrn_measurement_device_type 'CCD area detector'
_diffrn_measurement_method 'phi and omega scans'
_diffrn_radiation_type MoK\a
_diffrn_radiation_wavelength 0.71073
_diffrn_reflns_av_R_equivalents 0.0933
_diffrn_reflns_av_unetI/netI 0.0964
_diffrn_reflns_Laue_measured_fraction_full 0.995
_diffrn_reflns_Laue_measured_fraction_max 0.995
_diffrn_reflns_limit_h_max 22
_diffrn_reflns_limit_h_min -28
_diffrn_reflns_limit_k_max 13
_diffrn_reflns_limit_k_min -13
_diffrn_reflns_limit_l_max 19
_diffrn_reflns_limit_l_min -17
_diffrn_reflns_number 9015
_diffrn_reflns_point_group_measured_fraction_full 0.995
_diffrn_reflns_point_group_measured_fraction_max 0.995
_diffrn_reflns_theta_full 24.995
_diffrn_reflns_theta_max 24.995
_diffrn_reflns_theta_min 3.142
_exptl_absorpt_coefficient_mu 2.363
_exptl_absorpt_correction_type none
_exptl_crystal_colour COLORLESS
_exptl_crystal_density_diffrn 1.646
_exptl_crystal_description BLOCK
_exptl_crystal_F_000 1808
_exptl_crystal_size_max 0.230
_exptl_crystal_size_mid 0.220
_exptl_crystal_size_min 0.180
_refine_diff_density_max 0.550
_refine_diff_density_min -1.172
_refine_diff_density_rms 0.111
_refine_ls_extinction_coef 0.0353(16)
_refine_ls_extinction_expression Fc^*^=kFc[1+0.001xFc^2^\l^3^/sin(2\q)]^-1/4^
_refine_ls_extinction_method 'SHELXL-2014/7 (Sheldrick 2014'
_refine_ls_goodness_of_fit_ref 0.957
_refine_ls_hydrogen_treatment constr
_refine_ls_matrix_type full
_refine_ls_number_parameters 228
_refine_ls_number_reflns 3232
_refine_ls_number_restraints 0
_refine_ls_restrained_S_all 0.957
_refine_ls_R_factor_all 0.0978
_refine_ls_R_factor_gt 0.0581
_refine_ls_shift/su_max 0.048
_refine_ls_shift/su_mean 0.001
_refine_ls_structure_factor_coef Fsqd
_refine_ls_weighting_details 'w=1/[\s^2^(Fo^2^)+(0.0966P)^2^] where P=(Fo^2^+2Fc^2^)/3'
_refine_ls_weighting_scheme calc
_refine_ls_wR_factor_gt 0.1463
_refine_ls_wR_factor_ref 0.1623
_reflns_Friedel_coverage 0.000
_reflns_number_gt 2052
_reflns_number_total 3232
_reflns_threshold_expression 'I > 2\s(I)'
_cod_data_source_file d4ob01134a2.cif
_cod_data_source_block 1_CCDC3
_cod_depositor_comments 'Adding full bibliography for 7160117--7160120.cif.'
_cod_original_sg_symbol_H-M 'C 2/c'
_cod_database_code 7160120
_shelx_shelxl_version_number 2014/7
_shelx_space_group_comment
; 
The symmetry employed for this shelxl refinement is uniquely defined 
by the following loop, which should always be used as a source of 
symmetry information in preference to the above space-group names. 
They are only intended as comments. 
;
_shelx_estimated_absorpt_t_min 0.613
_shelx_estimated_absorpt_t_max 0.676

loop_
_space_group_symop_operation_xyz
'x, y, z'
'-x, y, -z+1/2'
'x+1/2, y+1/2, z'
'-x+1/2, y+1/2, -z+1/2'
'-x, -y, -z'
'x, -y, z-1/2'
'-x+1/2, -y+1/2, -z'
'x+1/2, -y+1/2, z-1/2'

loop_
_atom_site_label
_atom_site_type_symbol
_atom_site_fract_x
_atom_site_fract_y
_atom_site_fract_z
_atom_site_U_iso_or_equiv
_atom_site_adp_type
_atom_site_occupancy
_atom_site_site_symmetry_order
_atom_site_calc_flag
_atom_site_refinement_flags_posn
_atom_site_refinement_flags_adp
_atom_site_refinement_flags_occupancy
_atom_site_disorder_assembly
_atom_site_disorder_group
Se1 Se 0.73044(3) 0.47781(5) 0.51624(4) 0.0582(3) Uani 1 1 d . . . . .
Cl2 Cl 0.50490(8) 0.27612(13) 0.05210(13) 0.0781(6) Uani 1 1 d . . . . .
Cl1 Cl 0.59688(9) -0.14058(15) 0.23153(14) 0.0845(6) Uani 1 1 d . . . . .
O1 O 0.74212(17) 0.0184(3) 0.2437(3) 0.0517(9) Uani 1 1 d . . . . .
O2 O 0.83655(16) 0.1242(3) 0.3343(3) 0.0565(10) Uani 1 1 d . . . . .
N1 N 0.61246(18) 0.1054(3) 0.1916(3) 0.0440(10) Uani 1 1 d . . . . .
H1 H 0.6205 0.1234 0.1485 0.053 Uiso 1 1 d R U . . .
C11 C 0.7248(2) 0.3332(4) 0.3695(3) 0.0355(11) Uani 1 1 d . . . . .
H11 H 0.7653 0.3706 0.3907 0.043 Uiso 1 1 calc R U . . .
C12 C 0.6990(2) 0.2491(4) 0.2957(3) 0.0329(10) Uani 1 1 d . . . . .
C7 C 0.6384(2) 0.1922(4) 0.2648(3) 0.0355(11) Uani 1 1 d . . . . .
F3 F 0.6846(3) 0.6963(4) 0.4930(4) 0.1239(17) Uani 1 1 d . . . . .
C14 C 0.7697(2) 0.1113(4) 0.2715(4) 0.0390(11) Uani 1 1 d . . . . .
C10 C 0.6918(2) 0.3630(4) 0.4124(4) 0.0414(12) Uani 1 1 d . . . . .
C13 C 0.7329(2) 0.2265(4) 0.2434(4) 0.0426(12) Uani 1 1 d . . . . .
H13A H 0.6984 0.2282 0.1715 0.051 Uiso 1 1 calc R U . . .
H13B H 0.7651 0.2886 0.2601 0.051 Uiso 1 1 calc R U . . .
C8 C 0.6066(2) 0.2210(4) 0.3098(4) 0.0478(13) Uani 1 1 d . . . . .
H8 H 0.5669 0.1822 0.2908 0.057 Uiso 1 1 calc R U . . .
C5 C 0.5451(2) 0.0651(4) 0.1403(4) 0.0406(11) Uani 1 1 d . . . . .
F2 F 0.6830(4) 0.6399(4) 0.3692(4) 0.149(2) Uani 1 1 d . . . . .
C6 C 0.4902(2) 0.1360(5) 0.0731(4) 0.0516(14) Uani 1 1 d . . . . .
C9 C 0.6328(3) 0.3065(4) 0.3827(4) 0.0497(13) Uani 1 1 d . . . . .
H9 H 0.6104 0.3257 0.4117 0.060 Uiso 1 1 calc R U . . .
C4 C 0.5303(3) -0.0482(5) 0.1504(4) 0.0521(14) Uani 1 1 d . . . . .
F1 F 0.6082(3) 0.5830(5) 0.3876(5) 0.163(3) Uani 1 1 d . . . . .
C15 C 0.8767(3) 0.0185(5) 0.3640(5) 0.0713(19) Uani 1 1 d . . . . .
H15A H 0.8777 -0.0087 0.3095 0.107 Uiso 1 1 calc R U . . .
H15B H 0.8566 -0.0401 0.3810 0.107 Uiso 1 1 calc R U . . .
H15C H 0.9223 0.0342 0.4212 0.107 Uiso 1 1 calc R U . . .
C1 C 0.4241(3) 0.0967(6) 0.0197(4) 0.0640(17) Uani 1 1 d . . . . .
H1A H 0.3884 0.1457 -0.0255 0.077 Uiso 1 1 calc R U . . .
C3 C 0.4639(3) -0.0875(6) 0.0981(5) 0.0688(18) Uani 1 1 d . . . . .
H3 H 0.4548 -0.1635 0.1067 0.083 Uiso 1 1 calc R U . . .
C2 C 0.4114(3) -0.0136(6) 0.0331(5) 0.072(2) Uani 1 1 d . . . . .
H2 H 0.3666 -0.0397 -0.0019 0.087 Uiso 1 1 calc R U . . .
C16 C 0.6733(4) 0.6033(6) 0.4364(6) 0.083(2) Uani 1 1 d . . . . .

loop_
_atom_site_aniso_label
_atom_site_aniso_U_11
_atom_site_aniso_U_22
_atom_site_aniso_U_33
_atom_site_aniso_U_23
_atom_site_aniso_U_13
_atom_site_aniso_U_12
Se1 0.0799(5) 0.0527(5) 0.0463(4) -0.0058(3) 0.0392(4) 0.0025(3)
Cl2 0.0760(10) 0.0536(10) 0.0892(12) 0.0138(8) 0.0395(9) 0.0138(7)
Cl1 0.0980(12) 0.0577(10) 0.1051(13) 0.0227(9) 0.0634(10) 0.0164(8)
O1 0.0485(19) 0.038(2) 0.079(3) -0.0177(18) 0.0432(19) -0.0043(15)
O2 0.046(2) 0.048(2) 0.078(3) -0.0132(19) 0.0376(18) -0.0033(16)
N1 0.043(2) 0.049(3) 0.053(2) -0.009(2) 0.0354(19) -0.0039(18)
C11 0.039(2) 0.032(3) 0.042(3) 0.007(2) 0.027(2) 0.001(2)
C12 0.042(2) 0.026(2) 0.043(3) 0.008(2) 0.031(2) 0.0052(19)
C7 0.040(2) 0.033(3) 0.041(3) 0.001(2) 0.027(2) -0.0006(19)
F3 0.206(5) 0.064(3) 0.127(4) -0.017(3) 0.111(4) 0.025(3)
C14 0.045(3) 0.042(3) 0.054(3) -0.012(2) 0.042(2) -0.005(2)
C10 0.051(3) 0.039(3) 0.045(3) 0.004(2) 0.035(2) 0.003(2)
C13 0.059(3) 0.036(3) 0.052(3) 0.006(2) 0.043(3) 0.002(2)
C8 0.045(3) 0.053(3) 0.067(4) -0.010(3) 0.045(3) -0.007(2)
C5 0.041(3) 0.043(3) 0.047(3) -0.006(2) 0.031(2) 0.000(2)
F2 0.282(7) 0.095(4) 0.127(4) 0.052(3) 0.151(5) 0.068(4)
C6 0.047(3) 0.058(4) 0.058(3) -0.015(3) 0.036(3) -0.004(2)
C9 0.064(3) 0.054(3) 0.059(3) -0.001(3) 0.052(3) 0.005(3)
C4 0.052(3) 0.058(4) 0.059(3) -0.004(3) 0.039(3) -0.001(3)
F1 0.107(4) 0.103(4) 0.190(6) 0.009(4) 0.036(4) 0.051(3)
C15 0.054(3) 0.056(4) 0.095(5) -0.011(3) 0.038(3) 0.007(3)
C1 0.040(3) 0.082(5) 0.069(4) -0.021(3) 0.030(3) -0.005(3)
C3 0.088(5) 0.058(4) 0.096(5) -0.031(4) 0.073(4) -0.031(3)
C2 0.042(3) 0.099(5) 0.086(5) -0.037(4) 0.043(3) -0.013(3)
C16 0.123(6) 0.065(5) 0.071(4) 0.000(4) 0.062(4) 0.024(4)

loop_
_atom_type_symbol
_atom_type_description
_atom_type_scat_dispersion_real
_atom_type_scat_dispersion_imag
_atom_type_scat_source
C C 0.0033 0.0016 'International Tables Vol C Tables 4.2.6.8 and 6.1.1.4'
H H 0.0000 0.0000 'International Tables Vol C Tables 4.2.6.8 and 6.1.1.4'
Cl Cl 0.1484 0.1585 'International Tables Vol C Tables 4.2.6.8 and 6.1.1.4'
F F 0.0171 0.0103 'International Tables Vol C Tables 4.2.6.8 and 6.1.1.4'
N N 0.0061 0.0033 'International Tables Vol C Tables 4.2.6.8 and 6.1.1.4'
O O 0.0106 0.0060 'International Tables Vol C Tables 4.2.6.8 and 6.1.1.4'
Se Se -0.0929 2.2259 'International Tables Vol C Tables 4.2.6.8 and 6.1.1.4'

loop_
_geom_angle_atom_site_label_1
_geom_angle_atom_site_label_2
_geom_angle_atom_site_label_3
_geom_angle
_geom_angle_site_symmetry_1
_geom_angle_site_symmetry_3
_geom_angle_publ_flag
C16 Se1 C10 97.3(3) . . ?
C14 O2 C15 116.2(4) . . ?
C7 N1 C5 122.1(4) . . ?
C7 N1 H1 109.5 . . ?
C5 N1 H1 108.9 . . ?
C12 C11 C10 121.5(4) . . ?
C12 C11 H11 119.3 . . ?
C10 C11 H11 119.3 . . ?
C11 C12 C7 119.0(4) . . ?
C11 C12 C13 120.1(4) . . ?
C7 C12 C13 120.7(4) . . ?
C8 C7 N1 121.5(4) . . ?
C8 C7 C12 119.0(4) . . ?
N1 C7 C12 119.5(4) . . ?
O1 C14 O2 123.5(4) . . ?
O1 C14 C13 124.5(4) . . ?
O2 C14 C13 112.0(4) . . ?
C9 C10 C11 119.5(4) . . ?
C9 C10 Se1 120.5(4) . . ?
C11 C10 Se1 120.0(3) . . ?
C14 C13 C12 113.2(4) . . ?
C14 C13 H13A 108.9 . . ?
C12 C13 H13A 108.9 . . ?
C14 C13 H13B 108.9 . . ?
C12 C13 H13B 108.9 . . ?
H13A C13 H13B 107.8 . . ?
C7 C8 C9 121.1(4) . . ?
C7 C8 H8 119.5 . . ?
C9 C8 H8 119.5 . . ?
C4 C5 C6 116.8(4) . . ?
C4 C5 N1 121.8(4) . . ?
C6 C5 N1 121.3(5) . . ?
C1 C6 C5 122.0(5) . . ?
C1 C6 Cl2 118.5(5) . . ?
C5 C6 Cl2 119.5(4) . . ?
C10 C9 C8 120.0(4) . . ?
C10 C9 H9 120.0 . . ?
C8 C9 H9 120.0 . . ?
C5 C4 C3 121.3(5) . . ?
C5 C4 Cl1 118.6(4) . . ?
C3 C4 Cl1 120.0(5) . . ?
O2 C15 H15A 109.5 . . ?
O2 C15 H15B 109.5 . . ?
H15A C15 H15B 109.5 . . ?
O2 C15 H15C 109.5 . . ?
H15A C15 H15C 109.5 . . ?
H15B C15 H15C 109.5 . . ?
C2 C1 C6 119.6(6) . . ?
C2 C1 H1A 120.2 . . ?
C6 C1 H1A 120.2 . . ?
C2 C3 C4 119.5(6) . . ?
C2 C3 H3 120.2 . . ?
C4 C3 H3 120.2 . . ?
C1 C2 C3 120.7(5) . . ?
C1 C2 H2 119.7 . . ?
C3 C2 H2 119.7 . . ?
F1 C16 F3 104.7(6) . . ?
F1 C16 F2 106.3(7) . . ?
F3 C16 F2 105.2(6) . . ?
F1 C16 Se1 114.9(6) . . ?
F3 C16 Se1 110.9(5) . . ?
F2 C16 Se1 114.1(5) . . ?

loop_
_geom_bond_atom_site_label_1
_geom_bond_atom_site_label_2
_geom_bond_distance
_geom_bond_site_symmetry_2
_geom_bond_publ_flag
Se1 C16 1.892(7) . ?
Se1 C10 1.912(5) . ?
Cl2 C6 1.723(6) . ?
Cl1 C4 1.727(6) . ?
O1 C14 1.196(5) . ?
O2 C14 1.322(5) . ?
O2 C15 1.447(6) . ?
N1 C7 1.396(6) . ?
N1 C5 1.403(6) . ?
N1 H1 0.8599 . ?
C11 C12 1.380(6) . ?
C11 C10 1.378(6) . ?
C11 H11 0.9300 . ?
C12 C7 1.400(6) . ?
C12 C13 1.512(6) . ?
C7 C8 1.379(6) . ?
F3 C16 1.334(7) . ?
C14 C13 1.507(6) . ?
C10 C9 1.369(7) . ?
C13 H13A 0.9700 . ?
C13 H13B 0.9700 . ?
C8 C9 1.382(7) . ?
C8 H8 0.9300 . ?
C5 C4 1.384(7) . ?
C5 C6 1.388(7) . ?
F2 C16 1.321(9) . ?
C6 C1 1.373(7) . ?
C9 H9 0.9300 . ?
C4 C3 1.379(8) . ?
F1 C16 1.303(9) . ?
C15 H15A 0.9600 . ?
C15 H15B 0.9600 . ?
C15 H15C 0.9600 . ?
C1 C2 1.349(8) . ?
C1 H1A 0.9300 . ?
C3 C2 1.373(9) . ?
C3 H3 0.9300 . ?
C2 H2 0.9300 . ?

loop_
_geom_torsion_atom_site_label_1
_geom_torsion_atom_site_label_2
_geom_torsion_atom_site_label_3
_geom_torsion_atom_site_label_4
_geom_torsion
_geom_torsion_site_symmetry_1
_geom_torsion_site_symmetry_2
_geom_torsion_site_symmetry_3
_geom_torsion_site_symmetry_4
_geom_torsion_publ_flag
C10 C11 C12 C7 -0.7(6) . . . . ?
C10 C11 C12 C13 174.3(4) . . . . ?
C5 N1 C7 C8 17.6(7) . . . . ?
C5 N1 C7 C12 -164.3(4) . . . . ?
C11 C12 C7 C8 -0.7(6) . . . . ?
C13 C12 C7 C8 -175.6(4) . . . . ?
C11 C12 C7 N1 -178.8(4) . . . . ?
C13 C12 C7 N1 6.3(6) . . . . ?
C15 O2 C14 O1 3.8(7) . . . . ?
C15 O2 C14 C13 -178.6(5) . . . . ?
C12 C11 C10 C9 1.3(7) . . . . ?
C12 C11 C10 Se1 178.7(3) . . . . ?
O1 C14 C13 C12 73.4(6) . . . . ?
O2 C14 C13 C12 -104.2(4) . . . . ?
C11 C12 C13 C14 109.3(5) . . . . ?
C7 C12 C13 C14 -75.8(5) . . . . ?
N1 C7 C8 C9 179.6(4) . . . . ?
C12 C7 C8 C9 1.5(7) . . . . ?
C7 N1 C5 C4 -114.8(5) . . . . ?
C7 N1 C5 C6 68.2(6) . . . . ?
C4 C5 C6 C1 0.7(7) . . . . ?
N1 C5 C6 C1 177.7(5) . . . . ?
C4 C5 C6 Cl2 -177.1(4) . . . . ?
N1 C5 C6 Cl2 0.0(6) . . . . ?
C11 C10 C9 C8 -0.5(7) . . . . ?
Se1 C10 C9 C8 -177.9(4) . . . . ?
C7 C8 C9 C10 -0.9(8) . . . . ?
C6 C5 C4 C3 -1.7(7) . . . . ?
N1 C5 C4 C3 -178.7(5) . . . . ?
C6 C5 C4 Cl1 178.9(4) . . . . ?
N1 C5 C4 Cl1 1.9(7) . . . . ?
C5 C6 C1 C2 0.8(8) . . . . ?
Cl2 C6 C1 C2 178.6(5) . . . . ?
C5 C4 C3 C2 1.2(8) . . . . ?
Cl1 C4 C3 C2 -179.4(5) . . . . ?
C6 C1 C2 C3 -1.4(9) . . . . ?
C4 C3 C2 C1 0.4(9) . . . . ?
C10 Se1 C16 F1 55.5(6) . . . . ?
C10 Se1 C16 F3 173.9(6) . . . . ?
C10 Se1 C16 F2 -67.6(6) . . . . ?
